data_7227896
loop_
_publ_author_name
'Zhao, Haishuang'
'Bodach, Alexander'
'Heine, Miriam'
'Krysiak, Yasar'
'Glinnemann, J\"urgen'
'Alig, Edith'
'Fink, Lothar'
'Schmidt, Martin U.'

_publ_section_title
;
 4-Cyanopyridine, a versatile mono- and bidentate ligand. Crystal
 structures of related coordination polymers determined by X-ray powder
 diffraction
;
_journal_issue 16
_journal_name_full CrystEngComm
_journal_page_first 2216
_journal_paper_doi 10.1039/C7CE00425G
_journal_volume 19
_journal_year 2017
_chemical_formula_iupac 'C12 H8 Br2 Co N4'
_chemical_formula_moiety 'C12 H8 Br2 Co N4'
_chemical_formula_structural 'C12 H8 Br2 Co N4'
_chemical_formula_sum 'C12 H8 Br2 Co N4'
_chemical_formula_weight 426.95
_chemical_name_common Dibromo-bis(4-cyanopyridine)Cobalt
_chemical_name_systematic Dibromo-bis(4-cyanopyridine)Cobalt
_space_group_crystal_system orthorhombic
_space_group_IT_number 58
_space_group_name_Hall '-P 2 2n'
_space_group_name_H-M_alt 'P n n m'
_audit_update_record
;
2017-02-28 deposited with the CCDC.
2017-03-21 downloaded from the CCDC.
;
_cell_angle_alpha 90
_cell_angle_beta 90
_cell_angle_gamma 90
_cell_formula_units_Z 2
_cell_length_a 26.8461(15)
_cell_length_b 7.31908(32)
_cell_length_c 3.77080(11)
_cell_measurement_temperature 298
_cell_volume 740.92(6)
_computing_cell_refinement 'DASH (David <i> et al.</i> , 2004)'
_computing_data_collection 'STOE WINXPOW (STOE & Cie GmbH, 2004)'
_computing_data_reduction 'DASH (David <i>et al.</i>, 2004)'
_computing_molecular_graphics 'MERCURY (Macrea <i>et al.</i>)'
_computing_structure_refinement 'TOPAS (Coelho, 2007)'
_computing_structure_solution 'DASH (David <i>et al.</i>, 2004)'
_diffrn_ambient_temperature 298
_diffrn_detector_type 'lin psd'
_diffrn_measurement_device_type 'STOE Stadi-P'
_diffrn_radiation_monochromator 'primary focussing, Ge 111'
_diffrn_radiation_source 'X-ray tube'
_diffrn_radiation_type 'Mo K\a~1~'
_diffrn_radiation_wavelength 0.70930
_exptl_crystal_colour violet
_exptl_crystal_density_diffrn 1.914
_pd_instr_location ' ?'
_pd_meas_2theta_range_max 60
_pd_meas_2theta_range_min 1
_pd_meas_scan_method step
_pd_proc_2theta_range_max 60
_pd_proc_2theta_range_min 2
_pd_proc_info_excluded_regions none
_pd_proc_ls_background_function 'Chebychev polynomial'
_pd_proc_ls_pref_orient_corr '[002]'
_pd_proc_ls_profile_function
;
modified spherical harmonics( LIT?!)
;
_pd_proc_ls_prof_R_factor 0.01389
_pd_proc_ls_prof_wR_expected 0.01783
_pd_proc_ls_prof_wR_factor 0.01891
_pd_spec_mounting
;
Specimen was sealed in a 0.7 mm diameter borosilicate glass capillary 
;
_pd_spec_mount_mode transmission
_pd_spec_shape cylinder
_pd_spec_size_axial 12
_pd_spec_size_equat 0.7
_pd_spec_size_thick 0.7
_refine_ls_extinction_method none
_refine_ls_goodness_of_fit_all 1.060
_refine_ls_hydrogen_treatment mixed
_refine_ls_matrix_type fullcycle
_refine_ls_number_constraints 1
_refine_ls_number_parameters 83
_refine_ls_number_restraints 32
_refine_ls_R_I_factor 0.00863
_refine_ls_weighting_details w=1/\s(Y~obs~)^2^
_refine_ls_weighting_scheme sigma
_cod_data_source_file c7ce00425g2.cif
_cod_data_source_block CoBr2_4-cypy_2
_cod_depositor_comments 'Adding full bibliography for 7227893--7227899.cif.'
_cod_original_cell_volume 740.915(58)
_cod_original_sg_symbol_H-M 'P  n n m'
_cod_database_code 7227896

loop_
_space_group_symop_id
_space_group_symop_operation_xyz
1 'x, y, z'
2 '-x, -y, -z'
3 '-x, -y, z'
4 '-x+1/2, y+1/2, -z+1/2'
5 '-x+1/2, y+1/2, z+1/2'
6 'x, y, -z'
7 'x+1/2, -y+1/2, -z+1/2'
8 'x+1/2, -y+1/2, z+1/2'

loop_
_atom_site_label
_atom_site_type_symbol
_atom_site_symmetry_multiplicity
_atom_site_fract_x
_atom_site_fract_y
_atom_site_fract_z
_atom_site_occupancy
_atom_site_B_iso_or_equiv
_atom_site_adp_type
Co1 Co 0 0 0 0 1 1.00432 Biso
N2 N 0 -0.07241(32) 0.1412(11) 0 1 2.29817 Biso
Br3 Br 0 0.034149(98) 0.21408(26) 0.5 1 1.63186 Biso
C4 C 0 -0.11627(28) 0.0556(11) 0 1 2.29817 Biso
C5 C 0 -0.07251(30) 0.3332(11) 0 1 2.29817 Biso
C6 C 0 -0.16159(29) 0.1363(11) 0 1 2.29817 Biso
H7 H 0 -0.1162(10) -0.0596(49) 0 1 2.757804 Biso
H8 H 0 -0.0419(13) 0.4015(41) 0 1 2.757804 Biso
C9 C 0 -0.11855(28) 0.4281(11) 0 1 2.29817 Biso
C10 C 0 -0.16366(29) 0.3365(11) 0 1 2.29817 Biso
H11 H 0 -0.1909(12) 0.0539(47) 0 1 2.757804 Biso
H12 H 0 -0.1183(11) 0.5506(50) 0 1 2.757804 Biso
C13 C 0 -0.20882(36) 0.4458(15) 0 1 5.4525 Biso
N14 N 0 -0.24332(44) 0.5303(17) 0 1 5.4525 Biso

loop_
_atom_type_symbol
_atom_type_description
_atom_type_scat_source
C C 'International Tables Vol C Table 6.1.1.4'
H H 'International Tables Vol C Table 6.1.1.4'
Co Co 'International Tables Vol C Table 6.1.1.4'
Br Br 'International Tables Vol C Table 6.1.1.4'
N N 'International Tables Vol C Table 6.1.1.4'

loop_
_geom_angle_atom_site_label_1
_geom_angle_atom_site_label_2
_geom_angle_atom_site_label_3
_geom_angle
N2 Co1 N2 180.000
N2 Co1 Br3 91.619(4)
Br3 Co1 Br3 180.000
Br3 Co1 Br3 87.832(1)
C4 N2 C5 117.907(755)
H7 C4 N2 117.889(2243)
H7 C4 C6 116.023(2214)
N2 C4 C6 126.088(756)
H8 C5 N2 121.204(1975)
H8 C5 C9 119.353(2203)
N2 C5 C9 119.444(733)
H11 C6 C4 116.636(2005)
H11 C6 C10 125.297(2117)
C4 C6 C10 118.067(721)
H12 C9 C10 119.398(2245)
H12 C9 C5 118.905(2244)
C10 C9 C5 121.697(706)
C9 C10 C13 117.612(731)
C9 C10 C6 116.797(711)
C13 C10 C6 125.591(767)
N14 C13 C10 179.686(1143)

loop_
_geom_bond_atom_site_label_1
_geom_bond_atom_site_label_2
_geom_bond_distance
Co1 N2 2.2016(85)
Co1 Br3 2.6173(15)
N2 C4 1.3338(114)
N2 C5 1.4053(114)
C4 H7 0.8432(368)
C4 C6 1.3525(109)
C5 H8 0.9619(346)
C5 C9 1.4178(111)
C6 H11 0.9914(340)
C6 C10 1.4663(114)
C9 H12 0.8966(375)
C9 C10 1.3842(110)
C10 C13 1.4525(128)
C13 N14 1.1137(157)
